data_7214426
loop_
_publ_author_name
'Maloney, Andrew G. P.'
'Wood, Peter A.'
'Parsons, Simon'

_publ_section_title
;
 Competition between hydrogen bonding and dispersion interactions in the
 crystal structures of the primary amines
;
_journal_issue 19
_journal_name_full CrystEngComm
_journal_page_first 3867
_journal_paper_doi 10.1039/c3ce42639d
_journal_volume 16
_journal_year 2014
_chemical_compound_source Aldrich
_chemical_formula_moiety 'C9 H21 N1'
_chemical_formula_sum 'C9 H21 N'
_chemical_formula_weight 143.27
_chemical_melting_point 272
_chemical_name_systematic nonylamine
_space_group_IT_number 14
_symmetry_cell_setting monoclinic
_symmetry_space_group_name_Hall '-P 2ybc'
_symmetry_space_group_name_H-M 'P 1 21/c 1'
_atom_sites_solution_hydrogens difmap
_atom_sites_solution_primary direct
_audit_creation_date 11-02-22
_audit_creation_method CRYSTALS_ver_14.11
_cell_angle_alpha 90
_cell_angle_beta 90.040(2)
_cell_angle_gamma 90
_cell_formula_units_Z 8
_cell_length_a 5.5458(2)
_cell_length_b 50.6527(17)
_cell_length_c 7.0521(2)
_cell_measurement_reflns_used 3031
_cell_measurement_temperature 150
_cell_measurement_theta_max 25
_cell_measurement_theta_min 2
_cell_volume 1981.00(11)
_computing_cell_refinement 'Apex2 (Bruker AXS, 2006)'
_computing_data_collection 'Apex2 (Bruker AXS, 2006)'
_computing_data_reduction 'Apex2 (Bruker AXS, 2006)'
_computing_molecular_graphics 'CAMERON (Watkin et al., 1996)'
_computing_publication_material 'CRYSTALS (Betteridge et al., 2003)'
_computing_structure_refinement 'CRYSTALS (Betteridge et al., 2003)'
_computing_structure_solution 'SIR92 (Altomare et al., 1994)'
_diffrn_ambient_temperature 150
_diffrn_measured_fraction_theta_full 1.000
_diffrn_measured_fraction_theta_max 1.000
_diffrn_measurement_device Area
_diffrn_measurement_device_type 'Bruker Kappa Apex2'
_diffrn_measurement_method \w
_diffrn_radiation_monochromator graphite
_diffrn_radiation_type 'Mo K\a'
_diffrn_radiation_wavelength 0.71073
_diffrn_reflns_av_R_equivalents 0.078
_diffrn_reflns_limit_h_max 6
_diffrn_reflns_limit_h_min -6
_diffrn_reflns_limit_k_max 60
_diffrn_reflns_limit_k_min 0
_diffrn_reflns_limit_l_max 8
_diffrn_reflns_limit_l_min 0
_diffrn_reflns_number 3641
_diffrn_reflns_theta_full 25.346
_diffrn_reflns_theta_max 25.346
_diffrn_reflns_theta_min 1.608
_diffrn_standards_number 0
_exptl_absorpt_coefficient_mu 0.055
_exptl_absorpt_correction_T_max 0.98
_exptl_absorpt_correction_T_min 0.86
_exptl_absorpt_correction_type multi-scan
_exptl_absorpt_process_details 'SADABS (Siemens, 1996)'
_exptl_crystal_colour colourless
_exptl_crystal_density_diffrn 0.961
_exptl_crystal_density_method 'not measured'
_exptl_crystal_description cylinder
_exptl_crystal_F_000 656
_exptl_crystal_size_max 2.000
_exptl_crystal_size_mid 0.400
_exptl_crystal_size_min 0.400
_refine_diff_density_max 0.09
_refine_diff_density_min -0.13
_refine_ls_extinction_method None
_refine_ls_goodness_of_fit_ref 0.8769
_refine_ls_hydrogen_treatment 'restrained refall'
_refine_ls_matrix_type full
_refine_ls_number_parameters 350
_refine_ls_number_reflns 2585
_refine_ls_number_restraints 180
_refine_ls_R_factor_all 0.0924
_refine_ls_R_factor_gt 0.0369
_refine_ls_shift/su_max 0.0005328
_refine_ls_shift/su_mean 0.0000529
_refine_ls_structure_factor_coef Fsqd
_refine_ls_weighting_details
;
 Method, part 1, Chebychev polynomial, (Watkin, 1994, Prince, 1982) 
 [weight] = 1.0/[A~0~*T~0~(x)+A~1~*T~1~(x) ... +A~n-1~]*T~n-1~(x)] 
 where A~i~ are the Chebychev coefficients listed below and x= Fcalc/Fmax 
 Method = Robust Weighting (Prince, 1982) 
 W = [weight] * [1-(deltaF/6*sigmaF)^2^]^2^ 
 A~i~ are: 
 5.61 8.33 3.76 0.866 
;
_refine_ls_weighting_scheme calc
_refine_ls_wR_factor_all 0.1425
_refine_ls_wR_factor_gt 0.0946
_refine_ls_wR_factor_ref 0.1425
_reflns_limit_h_max 6
_reflns_limit_h_min -6
_reflns_limit_k_max 60
_reflns_limit_k_min 0
_reflns_limit_l_max 8
_reflns_limit_l_min 0
_reflns_number_gt 1162
_reflns_number_total 3641
_reflns_threshold_expression I>2.0\s(I)
_oxford_diffrn_Wilson_B_factor 2.33
_oxford_diffrn_Wilson_scale 36.67
_oxford_refine_ls_r_factor_ref 0.0924
_oxford_refine_ls_scale 0.16727(17)
_oxford_reflns_number_all 2585
_oxford_reflns_threshold_expression_ref I>-10.0\s(I)
_oxford_structure_analysis_title 'Nonylamine in P2(1)/c'
_cod_data_source_file c3ce42639d11.cif
_cod_data_source_block nonylamine
_cod_depositor_comments
;
The following automatic conversions were performed:

'_symmetry_cell_setting' value 'Monoclinic' changed to 'monoclinic'
according to
/usr/data/users/saulius/crontab/automatic-downloads/rss-feeds/RSC/lib/dictionaries/cif_core.dic
dictionary named 'cif_core.dic' version 2.4.2 from
2011-04-26.

'_atom_sites_solution_primary' value 'Direct' changed to
'direct' according to
/usr/data/users/saulius/crontab/automatic-downloads/rss-feeds/RSC/lib/dictionaries/cif_core.dic
dictionary named 'cif_core.dic' version 2.4.2 from 2011-04-26.

Automatic conversion script
Id: cif_fix_values 2281 2013-09-26 08:29:07Z andrius 
;
_cod_original_sg_symbol_H-M 'P 1 21/c 1 '
_cod_original_formula_sum 'C9 H21 N1'
_cod_database_code 7214426

loop_
_symmetry_equiv_pos_as_xyz
x,y,z
-x,-y,-z
-x,y+1/2,-z+1/2
x,-y+1/2,z+1/2

loop_
_atom_site_label
_atom_site_type_symbol
_atom_site_fract_x
_atom_site_fract_y
_atom_site_fract_z
_atom_site_U_iso_or_equiv
_atom_site_occupancy
_atom_site_adp_type
_atom_site_refinement_flags_posn
N1 N 0.8269(5) 0.73701(6) 0.3765(4) 0.0300 1.0000 Uani D
C2 C 0.8112(6) 0.71093(7) 0.2909(5) 0.0275 1.0000 Uani D
C3 C 0.6157(6) 0.69306(7) 0.3694(5) 0.0244 1.0000 Uani D
C4 C 0.6085(7) 0.66563(7) 0.2821(5) 0.0261 1.0000 Uani D
C5 C 0.4113(7) 0.64800(7) 0.3628(5) 0.0271 1.0000 Uani D
C6 C 0.4041(6) 0.62035(7) 0.2813(5) 0.0268 1.0000 Uani D
C7 C 0.2062(7) 0.60305(7) 0.3645(5) 0.0263 1.0000 Uani D
C8 C 0.2002(7) 0.57512(7) 0.2870(5) 0.0300 1.0000 Uani D
C9 C 0.0049(8) 0.55811(7) 0.3747(5) 0.0356 1.0000 Uani D
C10 C 0.0046(10) 0.52989(8) 0.3012(6) 0.0560 1.0000 Uani D
N11 N 0.3279(6) 0.76276(6) 0.2680(4) 0.0311 1.0000 Uani D
C12 C 0.3123(6) 0.78881(7) 0.3546(5) 0.0282 1.0000 Uani D
C13 C 0.1143(6) 0.80665(7) 0.2762(5) 0.0258 1.0000 Uani D
C14 C 0.1073(6) 0.83413(7) 0.3646(5) 0.0248 1.0000 Uani D
C15 C -0.0878(6) 0.85178(7) 0.2840(4) 0.0223 1.0000 Uani D
C16 C -0.0944(7) 0.87918(7) 0.3677(5) 0.0256 1.0000 Uani D
C17 C -0.2909(7) 0.89660(7) 0.2842(5) 0.0262 1.0000 Uani D
C18 C -0.2988(7) 0.92444(7) 0.3656(5) 0.0274 1.0000 Uani D
C19 C -0.4958(8) 0.94168(7) 0.2798(5) 0.0361 1.0000 Uani D
C20 C -0.5002(10) 0.96940(8) 0.3566(6) 0.0567 1.0000 Uani D
H22 H 0.785(4) 0.7130(4) 0.155(3) 0.0328(19) 1.0000 Uiso D
H21 H 0.968(3) 0.7023(4) 0.308(3) 0.0325(19) 1.0000 Uiso D
H32 H 0.463(3) 0.7016(4) 0.347(3) 0.0289(19) 1.0000 Uiso D
H31 H 0.640(4) 0.6911(4) 0.506(2) 0.0287(19) 1.0000 Uiso D
H42 H 0.586(4) 0.6672(4) 0.146(2) 0.0284(19) 1.0000 Uiso D
H41 H 0.764(3) 0.6569(4) 0.305(3) 0.0291(19) 1.0000 Uiso D
H52 H 0.257(3) 0.6562(4) 0.340(3) 0.0294(19) 1.0000 Uiso D
H51 H 0.433(4) 0.6467(4) 0.499(3) 0.0297(19) 1.0000 Uiso D
H62 H 0.383(4) 0.6212(4) 0.145(3) 0.0295(19) 1.0000 Uiso D
H61 H 0.557(3) 0.6123(4) 0.309(3) 0.0296(19) 1.0000 Uiso D
H72 H 0.051(3) 0.6114(4) 0.342(3) 0.0295(19) 1.0000 Uiso D
H71 H 0.231(4) 0.6020(4) 0.501(2) 0.0288(19) 1.0000 Uiso D
H82 H 0.177(4) 0.5759(4) 0.150(3) 0.0330(19) 1.0000 Uiso D
H81 H 0.354(3) 0.5667(4) 0.311(3) 0.0331(19) 1.0000 Uiso D
H92 H -0.151(4) 0.5660(4) 0.345(3) 0.0440(19) 1.0000 Uiso D
H91 H 0.025(5) 0.5580(4) 0.512(3) 0.0437(19) 1.0000 Uiso D
H103 H -0.127(5) 0.5204(5) 0.360(4) 0.0795(19) 1.0000 Uiso D
H102 H -0.016(6) 0.5299(5) 0.165(3) 0.0798(19) 1.0000 Uiso D
H101 H 0.154(4) 0.5214(5) 0.333(4) 0.0799(19) 1.0000 Uiso D
H122 H 0.469(3) 0.7975(4) 0.336(3) 0.0288(19) 1.0000 Uiso D
H121 H 0.287(4) 0.7869(4) 0.489(3) 0.0290(19) 1.0000 Uiso D
H132 H 0.140(4) 0.8086(4) 0.140(2) 0.0286(19) 1.0000 Uiso D
H131 H -0.040(3) 0.7984(4) 0.295(3) 0.0289(19) 1.0000 Uiso D
H142 H 0.263(3) 0.8426(4) 0.349(3) 0.0257(19) 1.0000 Uiso D
H141 H 0.080(4) 0.8321(4) 0.500(2) 0.0256(19) 1.0000 Uiso D
H152 H -0.062(4) 0.8530(4) 0.147(2) 0.0266(19) 1.0000 Uiso D
H151 H -0.244(3) 0.8436(4) 0.305(3) 0.0271(19) 1.0000 Uiso D
H162 H 0.061(3) 0.8879(4) 0.347(3) 0.0297(19) 1.0000 Uiso D
H161 H -0.122(4) 0.8781(4) 0.504(3) 0.0295(19) 1.0000 Uiso D
H172 H -0.270(4) 0.8977(4) 0.147(2) 0.0283(19) 1.0000 Uiso D
H171 H -0.446(3) 0.8882(4) 0.307(3) 0.0291(19) 1.0000 Uiso D
H182 H -0.143(3) 0.9328(4) 0.343(3) 0.0319(19) 1.0000 Uiso D
H181 H -0.326(4) 0.9231(4) 0.501(3) 0.0318(19) 1.0000 Uiso D
H192 H -0.472(4) 0.9425(4) 0.144(3) 0.0414(19) 1.0000 Uiso D
H191 H -0.650(4) 0.9335(4) 0.307(3) 0.0421(19) 1.0000 Uiso D
H203 H -0.629(5) 0.9796(5) 0.301(4) 0.0848(19) 1.0000 Uiso D
H202 H -0.350(4) 0.9782(5) 0.328(5) 0.0847(19) 1.0000 Uiso D
H201 H -0.518(7) 0.9691(5) 0.493(3) 0.0846(19) 1.0000 Uiso D
H112 H 0.348(6) 0.7632(5) 0.144(3) 0.0363(19) 1.0000 Uiso D
H111 H 0.198(4) 0.7536(5) 0.273(5) 0.0364(19) 1.0000 Uiso D
H11 H 0.858(6) 0.7371(5) 0.498(3) 0.0343(19) 1.0000 Uiso D
H12 H 0.697(4) 0.7465(5) 0.364(4) 0.0346(19) 1.0000 Uiso D

loop_
_atom_site_aniso_label
_atom_site_aniso_U_11
_atom_site_aniso_U_22
_atom_site_aniso_U_33
_atom_site_aniso_U_23
_atom_site_aniso_U_13
_atom_site_aniso_U_12
N1 0.0271(19) 0.0254(17) 0.0376(18) -0.0013(14) 0.0008(14) -0.0012(14)
C2 0.020(2) 0.030(2) 0.032(2) 0.0038(16) 0.0023(14) 0.0029(16)
C3 0.018(2) 0.028(2) 0.027(2) 0.0020(15) -0.0036(14) 0.0031(16)
C4 0.025(2) 0.027(2) 0.026(2) 0.0008(15) 0.0009(15) 0.0004(16)
C5 0.029(2) 0.029(2) 0.023(2) 0.0018(15) 0.0012(15) 0.0000(16)
C6 0.024(2) 0.031(2) 0.025(2) -0.0007(15) -0.0052(15) 0.0019(16)
C7 0.023(2) 0.029(2) 0.0265(19) 0.0002(15) 0.0008(15) -0.0029(17)
C8 0.032(2) 0.030(2) 0.028(2) -0.0014(15) -0.0002(16) 0.0004(18)
C9 0.039(2) 0.031(2) 0.037(2) 0.0027(16) -0.0026(17) -0.0068(19)
C10 0.067(3) 0.037(3) 0.064(3) 0.001(2) 0.004(2) -0.017(2)
N11 0.0304(19) 0.0246(17) 0.0383(18) -0.0008(14) -0.0009(14) -0.0019(14)
C12 0.026(2) 0.030(2) 0.028(2) 0.0003(16) 0.0010(15) -0.0011(17)
C13 0.022(2) 0.030(2) 0.025(2) 0.0009(15) 0.0005(14) 0.0001(16)
C14 0.021(2) 0.031(2) 0.023(2) 0.0028(15) 0.0011(14) -0.0016(16)
C15 0.019(2) 0.023(2) 0.0246(19) -0.0001(14) 0.0025(14) 0.0003(15)
C16 0.029(2) 0.024(2) 0.024(2) 0.0004(15) -0.0005(15) -0.0005(16)
C17 0.030(2) 0.0237(19) 0.0249(19) -0.0031(14) 0.0002(15) -0.0011(16)
C18 0.028(2) 0.028(2) 0.0259(19) 0.0007(14) 0.0021(15) 0.0013(17)
C19 0.040(2) 0.031(2) 0.038(2) 0.0018(16) 0.0004(18) 0.0076(19)
C20 0.071(3) 0.031(3) 0.068(3) 0.002(2) -0.004(3) 0.011(2)

loop_
_atom_type_symbol
_atom_type_scat_dispersion_real
_atom_type_scat_dispersion_imag
_atom_type_scat_Cromer_Mann_a1
_atom_type_scat_Cromer_Mann_b1
_atom_type_scat_Cromer_Mann_a2
_atom_type_scat_Cromer_Mann_b2
_atom_type_scat_Cromer_Mann_a3
_atom_type_scat_Cromer_Mann_b3
_atom_type_scat_Cromer_Mann_a4
_atom_type_scat_Cromer_Mann_b4
_atom_type_scat_Cromer_Mann_c
_atom_type_scat_source
C 0.0033 0.0016 2.3100 20.8439 1.0200 10.2075 1.5886 0.5687 0.8650 51.6512 0.2156 'International Tables Vol C 4.2.6.8 and 6.1.1.4'
H 0.0000 0.0000 0.4930 10.5109 0.3229 26.1257 0.1402 3.1424 0.0408 57.7998 0.0030 'International Tables Vol C 4.2.6.8 and 6.1.1.4'
N 0.0061 0.0033 12.2126 0.0057 3.1322 9.8933 2.0125 28.9975 1.1663 0.5826 -11.5290 'International Tables Vol C 4.2.6.8 and 6.1.1.4'

loop_
_geom_angle_atom_site_label_1
_geom_angle_atom_site_label_2
_geom_angle_atom_site_label_3
_geom_angle
_geom_angle_publ_flag
C2 N1 H11 115.1(15) no
C2 N1 H12 114.3(15) no
H11 N1 H12 105(3) no
N1 C2 C3 115.7(3) yes
N1 C2 H22 108.6(13) no
C3 C2 H22 108.5(13) no
N1 C2 H21 107.5(12) no
C3 C2 H21 108.8(13) no
H22 C2 H21 107.5(15) no
C2 C3 C4 114.6(3) yes
C2 C3 H32 107.6(13) no
C4 C3 H32 108.7(12) no
C2 C3 H31 108.8(13) no
C4 C3 H31 108.1(12) no
H32 C3 H31 109.0(15) no
C3 C4 C5 113.8(3) yes
C3 C4 H42 109.3(12) no
C5 C4 H42 109.1(13) no
C3 C4 H41 109.0(12) no
C5 C4 H41 107.7(13) no
H42 C4 H41 107.9(15) no
C4 C5 C6 114.8(3) yes
C4 C5 H52 108.8(12) no
C6 C5 H52 108.3(13) no
C4 C5 H51 108.6(13) no
C6 C5 H51 108.4(13) no
H52 C5 H51 107.6(15) no
C5 C6 C7 113.9(3) yes
C5 C6 H62 109.7(13) no
C7 C6 H62 108.9(13) no
C5 C6 H61 106.9(13) no
C7 C6 H61 108.4(13) no
H62 C6 H61 109.1(15) no
C6 C7 C8 114.4(3) yes
C6 C7 H72 109.1(12) no
C8 C7 H72 109.0(12) no
C6 C7 H71 108.2(13) no
C8 C7 H71 108.0(13) no
H72 C7 H71 108.1(15) no
C7 C8 C9 113.5(3) yes
C7 C8 H82 108.8(13) no
C9 C8 H82 109.5(13) no
C7 C8 H81 109.2(13) no
C9 C8 H81 107.9(13) no
H82 C8 H81 107.8(15) no
C8 C9 C10 113.3(3) yes
C8 C9 H92 108.3(13) no
C10 C9 H92 108.1(13) no
C8 C9 H91 109.0(13) no
C10 C9 H91 109.6(13) no
H92 C9 H91 108.5(15) no
C9 C10 H103 108.8(15) no
C9 C10 H102 109.7(15) no
H103 C10 H102 109.5(16) no
C9 C10 H101 109.8(15) no
H103 C10 H101 109.2(16) no
H102 C10 H101 109.8(16) no
C12 N11 H112 113.6(15) no
C12 N11 H111 114.9(15) no
H112 N11 H111 99(3) no
N11 C12 C13 115.3(3) yes
N11 C12 H122 107.4(12) no
C13 C12 H122 108.9(12) no
N11 C12 H121 109.2(12) no
C13 C12 H121 108.2(12) no
H122 C12 H121 107.6(15) no
C12 C13 C14 114.3(3) yes
C12 C13 H132 108.2(12) no
C14 C13 H132 108.3(12) no
C12 C13 H131 109.3(13) no
C14 C13 H131 108.6(13) no
H132 C13 H131 108.1(15) no
C13 C14 C15 113.8(3) yes
C13 C14 H142 109.6(12) no
C15 C14 H142 109.3(12) no
C13 C14 H141 108.1(12) no
C15 C14 H141 108.5(12) no
H142 C14 H141 107.3(15) no
C14 C15 C16 114.4(3) yes
C14 C15 H152 107.7(12) no
C16 C15 H152 109.4(13) no
C14 C15 H151 109.3(12) no
C16 C15 H151 108.2(12) no
H152 C15 H151 107.6(15) no
C15 C16 C17 113.6(3) yes
C15 C16 H162 109.6(13) no
C17 C16 H162 108.2(13) no
C15 C16 H161 109.7(12) no
C17 C16 H161 107.5(13) no
H162 C16 H161 108.0(15) no
C16 C17 C18 114.3(3) yes
C16 C17 H172 109.3(13) no
C18 C17 H172 108.9(12) no
C16 C17 H171 108.5(12) no
C18 C17 H171 108.4(12) no
H172 C17 H171 107.2(15) no
C17 C18 C19 113.7(3) yes
C17 C18 H182 108.3(13) no
C19 C18 H182 108.6(13) no
C17 C18 H181 108.2(13) no
C19 C18 H181 108.6(13) no
H182 C18 H181 109.3(15) no
C18 C19 C20 113.8(3) yes
C18 C19 H192 108.7(13) no
C20 C19 H192 108.5(13) no
C18 C19 H191 107.8(13) no
C20 C19 H191 108.2(13) no
H192 C19 H191 109.8(15) no
C19 C20 H203 111.5(15) no
C19 C20 H202 109.8(15) no
H203 C20 H202 108.0(16) no
C19 C20 H201 110.3(15) no
H203 C20 H201 109.4(16) no
H202 C20 H201 107.7(16) no

loop_
_geom_bond_atom_site_label_1
_geom_bond_atom_site_label_2
_geom_bond_distance
_geom_bond_publ_flag
N1 C2 1.455(4) yes
N1 H11 0.874(17) no
N1 H12 0.871(17) no
C2 C3 1.517(5) yes
C2 H22 0.972(17) no
C2 H21 0.983(17) no
C3 C4 1.520(4) yes
C3 H32 0.962(17) no
C3 H31 0.979(17) no
C4 C5 1.523(5) yes
C4 H42 0.971(17) no
C4 H41 0.981(17) no
C5 C6 1.515(5) yes
C5 H52 0.965(17) no
C5 H51 0.971(17) no
C6 C7 1.522(5) yes
C6 H62 0.969(17) no
C6 H61 0.963(17) no
C7 C8 1.517(5) yes
C7 H72 0.972(17) no
C7 H71 0.977(17) no
C8 C9 1.516(5) yes
C8 H82 0.974(17) no
C8 H81 0.969(17) no
C9 C10 1.520(5) yes
C9 H92 0.975(18) no
C9 H91 0.974(17) no
C10 H103 0.965(18) no
C10 H102 0.969(18) no
C10 H101 0.960(18) no
N11 C12 1.457(4) yes
N11 H112 0.881(17) no
N11 H111 0.858(17) no
C12 C13 1.526(5) yes
C12 H122 0.983(17) no
C12 H121 0.966(17) no
C13 C14 1.526(5) yes
C13 H132 0.976(17) no
C13 H131 0.961(17) no
C14 C15 1.514(5) yes
C14 H142 0.971(17) no
C14 H141 0.976(17) no
C15 C16 1.508(4) yes
C15 H152 0.977(16) no
C15 H151 0.973(17) no
C16 C17 1.521(5) yes
C16 H162 0.978(17) no
C16 H161 0.976(17) no
C17 C18 1.524(5) yes
C17 H172 0.974(17) no
C17 H171 0.974(17) no
C18 C19 1.523(5) yes
C18 H182 0.973(17) no
C18 H181 0.971(17) no
C19 C20 1.505(5) yes
C19 H192 0.968(17) no
C19 H191 0.970(17) no
C20 H203 0.962(18) no
C20 H202 0.967(18) no
C20 H201 0.968(18) no

loop_
_oxford_twin_element_scale_factors
0.795(2)
0.205(2)
